data_2208644
loop_
_publ_author_name
'Cunha, Silvio'
'Vencato, Ivo'
'Rodrigues Jr, Manoel T.'
'Macedo Jr, Fernando C. de'
'Sabino, Jose R.'

_publ_section_title
;Polyfunctionalized pyridinium <i>N</i>-benzoylguanidine:
 <i>N</i>^2^-benzoyl-<i>N</i>^1^-(4-methylphenyl)-<i>N</i>^3^-pyridinioguanidin-3-ide
;
_journal_coeditor_code KP2002
_journal_issue 4
_journal_name_full 'Acta Crystallographica Section E'
_journal_page_first o1408
_journal_page_last o1410
_journal_paper_doi 10.1107/S1600536806009111
_journal_volume 62
_journal_year 2006
_chemical_formula_iupac 'C20 H18 N4 O'
_chemical_formula_moiety 'C20 H18 N4 O'
_chemical_formula_sum 'C20 H18 N4 O'
_chemical_formula_weight 330.38
_chemical_melting_point .227E-225
_chemical_name_systematic
;
N^2^-benzoyl-N^1^-(4-methylphenyl)-N^3^-pyridinioguanidin-3-ide
;
_space_group_IT_number 33
_symmetry_cell_setting orthorhombic
_symmetry_space_group_name_Hall 'P 2c -2n'
_symmetry_space_group_name_H-M 'P n a 21'
_atom_sites_solution_hydrogens geom
_atom_sites_solution_primary direct
_atom_sites_solution_secondary difmap
_cell_angle_alpha 90.00
_cell_angle_beta 90.00
_cell_angle_gamma 90.00
_cell_formula_units_Z 4
_cell_length_a 17.182(3)
_cell_length_b 6.6600(10)
_cell_length_c 14.730(3)
_cell_measurement_reflns_used 25
_cell_measurement_temperature 297(2)
_cell_measurement_theta_max 36.69
_cell_measurement_theta_min 16.06
_cell_volume 1685.6(5)
_computing_cell_refinement 'CAD-4/PC Software'
_computing_data_collection 'CAD-4/PC Software (Enraf--Nonius, 1993)'
_computing_data_reduction 'XCAD4 (Harms & Wocadlo, 1995)'
_computing_molecular_graphics 'ORTEP-3 for Windows (Farrugia, 1997)'
_computing_publication_material 'WinGX (Farrugia, 1999)'
_computing_structure_refinement 'SHELXL97 (Sheldrick, 1997)'
_computing_structure_solution 'SHELXS97 (Sheldrick, 1997)'
_diffrn_ambient_temperature 297(2)
_diffrn_measured_fraction_theta_full 0.996
_diffrn_measured_fraction_theta_max 0.996
_diffrn_measurement_device '\k-geometry diffractometer'
_diffrn_measurement_device_type 'Enraf--Nonius CAD-4'
_diffrn_measurement_method 'non-profiled \w/2\q'
_diffrn_radiation_monochromator graphite
_diffrn_radiation_source 'fine-focus sealed tube'
_diffrn_radiation_type CuK\a
_diffrn_radiation_wavelength 1.54180
_diffrn_reflns_av_R_equivalents 0.0378
_diffrn_reflns_av_sigmaI/netI 0.0188
_diffrn_reflns_limit_h_max 20
_diffrn_reflns_limit_h_min -1
_diffrn_reflns_limit_k_max 0
_diffrn_reflns_limit_k_min -8
_diffrn_reflns_limit_l_max 17
_diffrn_reflns_limit_l_min 0
_diffrn_reflns_number 1690
_diffrn_reflns_theta_full 67.93
_diffrn_reflns_theta_max 67.93
_diffrn_reflns_theta_min 5.15
_diffrn_standards_decay_% <1
_diffrn_standards_interval_time 120
_diffrn_standards_number 2
_exptl_absorpt_coefficient_mu 0.666
_exptl_absorpt_correction_type none
_exptl_crystal_colour colorless
_exptl_crystal_density_diffrn 1.302
_exptl_crystal_density_method 'not measured'
_exptl_crystal_description prism
_exptl_crystal_F_000 696
_exptl_crystal_size_max 0.35
_exptl_crystal_size_mid 0.25
_exptl_crystal_size_min 0.18
_refine_diff_density_max 0.208
_refine_diff_density_min -0.298
_refine_ls_extinction_coef 0.054(5)
_refine_ls_extinction_expression Fc^*^=kFc[1+0.001xFc^2^\l^3^/sin(2\q)]^-1/4^
_refine_ls_extinction_method SHELXL97
_refine_ls_goodness_of_fit_ref 1.197
_refine_ls_hydrogen_treatment mixed
_refine_ls_matrix_type full
_refine_ls_number_parameters 240
_refine_ls_number_reflns 1586
_refine_ls_number_restraints 1
_refine_ls_restrained_S_all 1.196
_refine_ls_R_factor_all 0.0538
_refine_ls_R_factor_gt 0.0463
_refine_ls_shift/su_max 0.000
_refine_ls_shift/su_mean 0.000
_refine_ls_structure_factor_coef Fsqd
_refine_ls_weighting_details 'w=1/[\s^2^(Fo^2^)+(0.0865P)^2^+0.6464P] where P=(Fo^2^+2Fc^2^)/3'
_refine_ls_weighting_scheme calc
_refine_ls_wR_factor_gt 0.1154
_refine_ls_wR_factor_ref 0.1542
_reflns_number_gt 1513
_reflns_number_total 1586
_reflns_threshold_expression I>2\s(I)
_cod_data_source_file kp2002.cif
_cod_data_source_block I
_cod_database_code 2208644

loop_
_symmetry_equiv_pos_as_xyz
'x, y, z'
'-x, -y, z+1/2'
'x+1/2, -y+1/2, z'
'-x+1/2, y+1/2, z+1/2'

loop_
_atom_site_type_symbol
_atom_site_label
_atom_site_fract_x
_atom_site_fract_y
_atom_site_fract_z
_atom_site_U_iso_or_equiv
_atom_site_adp_type
_atom_site_calc_flag
_atom_site_refinement_flags
_atom_site_occupancy
O O1 0.05644(16) 0.1516(5) 0.7437(3) 0.0576(9) Uani d . 1
N N1 0.15320(19) 0.3217(5) 0.8547(2) 0.0457(8) Uani d . 1
H H1 0.105(3) 0.305(7) 0.825(4) 0.055 Uiso d . 1
N N2 0.18414(18) 0.0406(5) 0.7637(2) 0.0403(7) Uani d . 1
N N3 0.27541(18) 0.1863(5) 0.8631(3) 0.0472(8) Uani d . 1
N N4 0.32227(18) 0.0244(5) 0.8356(3) 0.0434(8) Uani d . 1
C C1 0.1128(2) 0.0390(6) 0.7268(3) 0.0406(9) Uani d . 1
C C2 0.2051(2) 0.1792(5) 0.8269(3) 0.0384(8) Uani d . 1
C C3 0.1614(2) 0.4729(6) 0.9213(3) 0.0412(9) Uani d . 1
C C4 0.2101(3) 0.4577(6) 0.9964(3) 0.0481(10) Uani d . 1
H H4 0.246(3) 0.332(7) 1.007(4) 0.058 Uiso d . 1
C C5 0.2103(3) 0.6123(7) 1.0603(3) 0.0528(11) Uani d . 1
H H5 0.246(3) 0.593(8) 1.116(4) 0.063 Uiso d . 1
C C6 0.1646(2) 0.7822(6) 1.0509(3) 0.0465(9) Uani d . 1
C C7 0.1169(2) 0.7941(6) 0.9749(3) 0.0477(10) Uani d . 1
H H7 0.0856 0.9065 0.9668 0.057 Uiso calc R 1
C C8 0.1152(2) 0.6424(6) 0.9115(3) 0.0451(9) Uani d . 1
H H8 0.0826 0.6536 0.8614 0.054 Uiso calc R 1
C C9 0.1005(2) -0.1247(6) 0.6576(3) 0.0410(8) Uani d . 1
C C10 0.0451(3) -0.0979(8) 0.5903(4) 0.0593(12) Uani d . 1
H H10 0.0187 0.0237 0.5861 0.071 Uiso calc R 1
C C11 0.0287(3) -0.2496(10) 0.5295(4) 0.0737(16) Uani d . 1
H H11 -0.0086 -0.2306 0.4847 0.088 Uiso calc R 1
C C12 0.0682(3) -0.4299(8) 0.5356(4) 0.0663(14) Uani d . 1
H H12 0.0567 -0.5334 0.4954 0.080 Uiso calc R 1
C C13 0.1239(3) -0.4569(8) 0.6004(4) 0.0608(12) Uani d . 1
H H13 0.1501 -0.5787 0.6041 0.073 Uiso calc R 1
C C14 0.1417(2) -0.3036(6) 0.6609(3) 0.0478(10) Uani d . 1
H H14 0.1811 -0.3209 0.7035 0.057 Uiso calc R 1
C C15 0.3864(2) 0.0656(7) 0.7874(3) 0.0523(10) Uani d . 1
H H15 0.3960 0.1964 0.7684 0.063 Uiso calc R 1
C C16 0.4380(2) -0.0851(8) 0.7659(4) 0.0572(11) Uani d . 1
H H16 0.4824 -0.0567 0.7321 0.069 Uiso calc R 1
C C17 0.4236(3) -0.2767(7) 0.7947(3) 0.0539(11) Uani d . 1
H H17 0.460(3) -0.378(8) 0.787(4) 0.065 Uiso d . 1
C C18 0.3589(2) -0.3153(6) 0.8452(4) 0.0546(11) Uani d . 1
H H18 0.3493 -0.4443 0.8665 0.065 Uiso calc R 1
C C19 0.3080(2) -0.1621(6) 0.8643(3) 0.0489(10) Uani d . 1
H H19 0.2632 -0.1885 0.8975 0.059 Uiso calc R 1
C C20 0.1665(3) 0.9473(8) 1.1199(4) 0.0647(13) Uani d . 1
H H20A 0.1156 0.9634 1.1459 0.097 Uiso calc R 1
H H20B 0.1820 1.0703 1.0911 0.097 Uiso calc R 1
H H20C 0.2030 0.9140 1.1668 0.097 Uiso calc R 1

loop_
_atom_site_aniso_label
_atom_site_aniso_U_11
_atom_site_aniso_U_22
_atom_site_aniso_U_33
_atom_site_aniso_U_12
_atom_site_aniso_U_13
_atom_site_aniso_U_23
O1 0.0385(14) 0.0568(17) 0.077(2) 0.0055(12) -0.0076(15) -0.0172(16)
N1 0.0427(16) 0.0449(17) 0.0494(19) 0.0058(13) -0.0074(16) -0.0109(15)
N2 0.0373(16) 0.0433(16) 0.0404(16) 0.0001(13) 0.0007(13) -0.0081(14)
N3 0.0384(16) 0.0436(17) 0.060(2) 0.0035(13) -0.0013(16) -0.0138(16)
N4 0.0365(16) 0.0481(18) 0.0457(18) -0.0009(13) -0.0009(13) -0.0078(15)
C1 0.0323(17) 0.046(2) 0.044(2) -0.0041(14) 0.0026(15) -0.0002(16)
C2 0.0359(17) 0.0388(18) 0.0404(19) -0.0013(14) 0.0011(15) -0.0020(15)
C3 0.042(2) 0.041(2) 0.040(2) -0.0016(15) 0.0033(16) -0.0028(16)
C4 0.057(2) 0.046(2) 0.041(2) 0.0084(18) -0.0021(19) 0.0021(17)
C5 0.058(3) 0.056(2) 0.044(2) 0.004(2) -0.006(2) -0.002(2)
C6 0.049(2) 0.048(2) 0.042(2) -0.0025(17) 0.0062(17) -0.0062(18)
C7 0.047(2) 0.045(2) 0.051(2) 0.0086(17) 0.0046(18) -0.0048(18)
C8 0.040(2) 0.050(2) 0.045(2) 0.0056(16) -0.0045(17) -0.0039(19)
C9 0.0318(16) 0.049(2) 0.042(2) -0.0039(15) 0.0027(15) -0.0043(18)
C10 0.054(2) 0.064(3) 0.060(3) 0.008(2) -0.014(2) -0.010(2)
C11 0.073(3) 0.085(4) 0.064(3) 0.013(3) -0.027(3) -0.021(3)
C12 0.058(3) 0.076(3) 0.065(3) -0.009(2) -0.002(2) -0.030(3)
C13 0.063(3) 0.053(3) 0.067(3) 0.002(2) 0.005(2) -0.013(2)
C14 0.046(2) 0.049(2) 0.048(2) -0.0001(17) -0.0059(18) -0.0050(18)
C15 0.041(2) 0.060(2) 0.056(3) -0.0053(18) 0.0040(18) 0.005(2)
C16 0.038(2) 0.074(3) 0.060(3) 0.0032(19) 0.0116(19) -0.002(2)
C17 0.041(2) 0.060(3) 0.061(3) 0.0072(19) -0.0044(19) -0.016(2)
C18 0.045(2) 0.044(2) 0.075(3) 0.0003(16) 0.006(2) -0.007(2)
C19 0.0381(18) 0.047(2) 0.062(3) -0.0065(16) 0.0078(19) -0.0067(19)
C20 0.068(3) 0.066(3) 0.060(3) 0.002(2) 0.005(2) -0.020(2)

loop_
_atom_type_symbol
_atom_type_description
_atom_type_scat_dispersion_real
_atom_type_scat_dispersion_imag
_atom_type_scat_source
C C 0.0181 0.0091 'International Tables Vol C Tables 4.2.6.8 and 6.1.1.4'
H H 0.0000 0.0000 'International Tables Vol C Tables 4.2.6.8 and 6.1.1.4'
N N 0.0311 0.0180 'International Tables Vol C Tables 4.2.6.8 and 6.1.1.4'
O O 0.0492 0.0322 'International Tables Vol C Tables 4.2.6.8 and 6.1.1.4'

loop_
_geom_angle_atom_site_label_1
_geom_angle_atom_site_label_2
_geom_angle_atom_site_label_3
_geom_angle
_geom_angle_publ_flag
C2 N1 C3 129.6(3) yes
C2 N1 H1 110(3) ?
C3 N1 H1 120(3) ?
C1 N2 C2 121.7(3) yes
C2 N3 N4 112.3(3) yes
C19 N4 C15 120.6(4) ?
C19 N4 N3 121.2(3) ?
C15 N4 N3 117.8(4) ?
O1 C1 N2 128.6(4) ?
O1 C1 C9 117.4(3) ?
N2 C1 C9 114.1(3) ?
N3 C2 N2 122.9(3) yes
N3 C2 N1 116.9(3) yes
N2 C2 N1 120.2(3) yes
C8 C3 C4 119.0(4) ?
C8 C3 N1 116.8(4) ?
C4 C3 N1 124.1(4) ?
C3 C4 C5 119.0(4) ?
C3 C4 H4 122(3) ?
C5 C4 H4 119(3) ?
C6 C5 C4 122.3(4) ?
C6 C5 H5 121(3) ?
C4 C5 H5 116(3) ?
C5 C6 C7 117.5(4) ?
C5 C6 C20 121.4(4) ?
C7 C6 C20 121.2(4) ?
C8 C7 C6 121.2(4) ?
C8 C7 H7 119.4 ?
C6 C7 H7 119.4 ?
C7 C8 C3 121.0(4) ?
C7 C8 H8 119.5 ?
C3 C8 H8 119.5 ?
C14 C9 C10 119.1(4) ?
C14 C9 C1 121.8(4) ?
C10 C9 C1 119.1(4) ?
C11 C10 C9 120.6(5) ?
C11 C10 H10 119.7 ?
C9 C10 H10 119.7 ?
C10 C11 C12 119.6(5) ?
C10 C11 H11 120.2 ?
C12 C11 H11 120.2 ?
C13 C12 C11 120.3(5) ?
C13 C12 H12 119.9 ?
C11 C12 H12 119.9 ?
C12 C13 C14 120.5(5) ?
C12 C13 H13 119.8 ?
C14 C13 H13 119.8 ?
C9 C14 C13 119.8(4) ?
C9 C14 H14 120.1 ?
C13 C14 H14 120.1 ?
N4 C15 C16 120.2(4) ?
N4 C15 H15 119.9 ?
C16 C15 H15 119.9 ?
C17 C16 C15 119.5(4) ?
C17 C16 H16 120.3 ?
C15 C16 H16 120.3 ?
C18 C17 C16 119.6(4) ?
C18 C17 H17 119(4) ?
C16 C17 H17 121(3) ?
C17 C18 C19 119.4(4) ?
C17 C18 H18 120.3 ?
C19 C18 H18 120.3 ?
N4 C19 C18 120.7(4) ?
N4 C19 H19 119.7 ?
C18 C19 H19 119.7 ?
C6 C20 H20A 109.5 ?
C6 C20 H20B 109.5 ?
H20A C20 H20B 109.5 ?
C6 C20 H20C 109.5 ?
H20A C20 H20C 109.5 ?
H20B C20 H20C 109.5 ?

loop_
_geom_bond_atom_site_label_1
_geom_bond_atom_site_label_2
_geom_bond_distance
_geom_bond_publ_flag
O1 C1 1.250(5) yes
N1 C2 1.365(5) yes
N1 C3 1.413(5) yes
N1 H1 0.95(5) ?
N2 C1 1.340(5) yes
N2 C2 1.360(5) yes
N3 C2 1.321(5) yes
N3 N4 1.406(5) yes
N4 C19 1.334(6) ?
N4 C15 1.339(5) ?
C1 C9 1.508(5) ?
C3 C8 1.388(5) ?
C3 C4 1.390(6) ?
C4 C5 1.395(6) ?
C4 H4 1.05(5) ?
C5 C6 1.384(6) ?
C5 H5 1.03(6) ?
C6 C7 1.390(6) ?
C6 C20 1.497(6) ?
C7 C8 1.376(6) ?
C7 H7 0.9300 ?
C8 H8 0.9300 ?
C9 C14 1.386(6) ?
C9 C10 1.386(6) ?
C10 C11 1.379(7) ?
C10 H10 0.9300 ?
C11 C12 1.382(8) ?
C11 H11 0.9300 ?
C12 C13 1.363(8) ?
C12 H12 0.9300 ?
C13 C14 1.389(6) ?
C13 H13 0.9300 ?
C14 H14 0.9300 ?
C15 C16 1.376(7) ?
C15 H15 0.9300 ?
C16 C17 1.368(7) ?
C16 H16 0.9300 ?
C17 C18 1.362(7) ?
C17 H17 0.93(6) ?
C18 C19 1.373(6) ?
C18 H18 0.9300 ?
C19 H19 0.9300 ?
C20 H20A 0.9600 ?
C20 H20B 0.9600 ?
C20 H20C 0.9600 ?

loop_
_geom_hbond_atom_site_label_D
_geom_hbond_atom_site_label_H
_geom_hbond_atom_site_label_A
_geom_hbond_site_symmetry_A
_geom_hbond_distance_DH
_geom_hbond_distance_HA
_geom_hbond_distance_DA
_geom_hbond_angle_DHA
N1 H1 O1 . 0.95(5) 1.78(5) 2.592(4) 142(4)
C4 H4 N3 . 1.05(5) 2.39(5) 2.895(6) 108(4)
C5 H5 N2 4 1.03(6) 2.51(6) 3.535(6) 172(4)
C17 H17 O1 3_545 0.93(6) 2.54(6) 3.465(6) 172(5)
C19 H19 Cg 1_565 0.93 2.48 3.37 161

loop_
_geom_torsion_atom_site_label_1
_geom_torsion_atom_site_label_2
_geom_torsion_atom_site_label_3
_geom_torsion_atom_site_label_4
_geom_torsion
_geom_torsion_publ_flag
C2 N3 N4 C19 -70.0(5) ?
C2 N3 N4 C15 116.8(4) ?
C2 N2 C1 O1 -1.8(7) yes
C2 N2 C1 C9 179.6(3) ?
N4 N3 C2 N2 -5.9(6) yes
N4 N3 C2 N1 175.3(4) yes
C1 N2 C2 N3 -178.7(4) yes
C1 N2 C2 N1 0.1(6) yes
C3 N1 C2 N3 -4.0(6) yes
C3 N1 C2 N2 177.2(4) yes
C2 N1 C3 C8 154.6(4) ?
C2 N1 C3 C4 -28.0(7) yes
C8 C3 C4 C5 0.7(6) ?
N1 C3 C4 C5 -176.6(4) ?
C3 C4 C5 C6 -1.0(7) ?
C4 C5 C6 C7 0.6(7) ?
C4 C5 C6 C20 -179.3(5) ?
C5 C6 C7 C8 0.1(6) ?
C20 C6 C7 C8 179.9(4) ?
C6 C7 C8 C3 -0.3(6) ?
C4 C3 C8 C7 -0.1(6) ?
N1 C3 C8 C7 177.4(4) ?
O1 C1 C9 C14 -151.3(4) ?
N2 C1 C9 C14 27.5(5) ?
O1 C1 C9 C10 27.0(6) yes
N2 C1 C9 C10 -154.2(4) ?
C14 C9 C10 C11 2.5(7) ?
C1 C9 C10 C11 -175.8(5) ?
C9 C10 C11 C12 -0.2(9) ?
C10 C11 C12 C13 -1.1(9) ?
C11 C12 C13 C14 -0.1(9) ?
C10 C9 C14 C13 -3.6(7) ?
C1 C9 C14 C13 174.6(4) ?
C12 C13 C14 C9 2.4(8) ?
C19 N4 C15 C16 0.8(7) ?
N3 N4 C15 C16 174.0(4) ?
N4 C15 C16 C17 -0.4(7) ?
C15 C16 C17 C18 -0.9(8) ?
C16 C17 C18 C19 1.8(7) ?
C15 N4 C19 C18 0.2(7) ?
N3 N4 C19 C18 -172.8(4) ?
C17 C18 C19 N4 -1.5(7) ?
